data_4116691
loop_
_publ_author_name
'Tsuneo Imamoto'
'Junko Watanabe'
'Yoshiyuki Wada'
'Hideki Masuda'
'Hironari Yamada'
'Hideyuki Tsuruta'
'Satoru Matsukawa'
'Kentaro Yamaguchi'

_publ_section_title
;
 P-Chiral Bis(trialkylphosphine) Ligands and Their Use in Highly
 Enantioselective Hydrogenation Reactions
;
_journal_name_full 'Journal of the American Chemical Society'
_journal_page_first 1635
_journal_page_last 1636
_journal_paper_doi 10.1021/ja973423i
_journal_volume 120
_journal_year 1998
_chemical_formula_sum 'C19 H36 B F4 P2 Rh'
_chemical_formula_weight 516.15
_space_group_IT_number 19
_symmetry_cell_setting orthorhombic
_symmetry_Int_Tables_number 19
_symmetry_space_group_name_Hall 'P 2ac 2ab'
_symmetry_space_group_name_H-M 'P 21 21 21'
_audit_creation_date 'Tue Sep 16 14:17:16 1997'
_audit_creation_method 'from TEXRAY.INF file'
_cell_angle_alpha 90
_cell_angle_beta 90
_cell_angle_gamma 90
_cell_formula_units_Z 4
_cell_length_a 20.500(8)
_cell_length_b 9.826(5)
_cell_length_c 11.517(3)
_cell_measurement_reflns_used 0
_cell_measurement_temperature 110.2
_cell_measurement_theta_max 0.0
_cell_measurement_theta_min 0.0
_cell_volume 2319.9(16)
_computing_cell_refinement 'MSC/AFC Diffractometer Control'
_computing_data_collection 'MSC/AFC Diffractometer Control'
_computing_data_reduction teXsan
_computing_publication_material teXsan
_computing_structure_refinement teXsan
_diffrn_ambient_temperature 110.2
_diffrn_measurement_device 'Rigaku RAXISII'
_diffrn_orient_matrix_UB_11 0.00000
_diffrn_orient_matrix_UB_12 0.00000
_diffrn_orient_matrix_UB_13 0.00000
_diffrn_orient_matrix_UB_21 0.00000
_diffrn_orient_matrix_UB_22 0.00000
_diffrn_orient_matrix_UB_23 0.00000
_diffrn_orient_matrix_UB_31 0.00000
_diffrn_orient_matrix_UB_32 0.00000
_diffrn_orient_matrix_UB_33 0.00000
_diffrn_radiation_detector 'Imaging Plate'
_diffrn_radiation_monochromator graphite
_diffrn_radiation_source 'Rigaku rotating anode'
_diffrn_radiation_type 'Mo K\a'
_diffrn_radiation_wavelength 0.7107
_diffrn_reflns_av_R_equivalents 0.024
_diffrn_reflns_av_sigmaI/netI 0.054
_diffrn_reflns_limit_h_max 23
_diffrn_reflns_limit_h_min -23
_diffrn_reflns_limit_k_max 11
_diffrn_reflns_limit_k_min -11
_diffrn_reflns_limit_l_max 13
_diffrn_reflns_limit_l_min -12
_diffrn_reflns_number 3519
_diffrn_reflns_reduction_process 'Lp corrections applied'
_diffrn_reflns_theta_max 0.00
_diffrn_reflns_theta_min 0.00
_diffrn_standards_decay_% 0.00
_diffrn_standards_interval_count 0
_diffrn_standards_number 0
_exptl_absorpt_coefficient_mu 0.906
_exptl_absorpt_correction_type none
_exptl_crystal_colour red
_exptl_crystal_density_diffrn 1.478
_exptl_crystal_description prism
_exptl_crystal_F_000 1064.00
_exptl_crystal_size_max 0.220
_exptl_crystal_size_mid 0.200
_exptl_crystal_size_min 0.100
_refine_diff_density_max 0.42
_refine_diff_density_min -0.59
_refine_ls_abs_structure_Flack 0.010(1)
_refine_ls_extinction_method none
_refine_ls_goodness_of_fit_obs 1.488
_refine_ls_hydrogen_treatment noref
_refine_ls_matrix_type full
_refine_ls_number_constraints 0
_refine_ls_number_parameters 244
_refine_ls_number_reflns 3482
_refine_ls_number_restraints 0
_refine_ls_R_factor_obs 0.0320
_refine_ls_shift/esd_max 0.0060
_refine_ls_shift/esd_mean 0.0010
_refine_ls_structure_factor_coef F
_refine_ls_weighting_details 'w = 1/[\s^2^(Fo) + 0.00010|Fo|^2^]'
_refine_ls_weighting_scheme calc
_refine_ls_wR_factor_obs 0.0399
_reflns_number_observed 3482
_reflns_number_total 2076
_reflns_observed_criterion >2.0sigma(I)
_cod_data_source_file ja973423i.cif
_cod_data_source_block Rh_complex
_cod_depositor_comments
;
The following automatic conversions were performed:

'_refine_ls_weighting_scheme' value 'w = 1/[\s^2^(Fo) +
0.00010|Fo|^2^]' was changed to 'calc'. New tag
'_refine_ls_weighting_details' was created. The value of the new tag
was set to 'w = 1/[\s^2^(Fo) + 0.00010|Fo|^2^]'.

Automatic conversion script
Id: cif_fix_values 3143 2015-03-26 13:38:13Z robertas 
;
_cod_original_cell_volume 2319(1)
_cod_original_sg_symbol_H-M 'P 21 21 21 '
_cod_original_formula_sum 'C19 H36 B F4 P2 Rh '
_cod_database_code 4116691

loop_
_symmetry_equiv_pos_as_xyz
x,y,z
1/2-x,-y,1/2+z
1/2+x,1/2-y,-z
-x,1/2+y,1/2-z

loop_
_atom_site_aniso_label
_atom_site_aniso_U_11
_atom_site_aniso_U_22
_atom_site_aniso_U_33
_atom_site_aniso_U_12
_atom_site_aniso_U_13
_atom_site_aniso_U_23
Rh(1) 0.0317(2) 0.0308(2) 0.0345(2) 0.0002(1) -0.0019(1) -0.0012(1)
P(1) 0.0340(5) 0.0294(5) 0.0341(4) 0.0013(4) 0.0000(3) 0.0009(4)
P(2) 0.0310(5) 0.0295(5) 0.0375(5) 0.0004(4) -0.0005(4) -0.0015(4)
F(1) 0.040(1) 0.041(1) 0.055(1) -0.001(1) -0.0001(9) 0.002(1)
F(2) 0.047(1) 0.040(1) 0.072(1) 0.004(1) -0.009(1) -0.005(1)
F(3) 0.047(1) 0.042(1) 0.057(1) -0.009(1) 0.010(1) -0.007(1)
F(4) 0.062(1) 0.075(2) 0.0354(10) -0.024(1) 0.0092(10) -0.006(1)
C(1) 0.038(2) 0.039(2) 0.033(2) 0.005(2) -0.001(1) -0.001(1)
C(2) 0.030(2) 0.033(2) 0.040(2) 0.001(1) -0.004(1) -0.003(2)
C(3) 0.045(2) 0.040(2) 0.036(2) 0.002(2) 0.003(1) 0.009(2)
C(4) 0.038(2) 0.024(2) 0.041(2) 0.005(1) -0.003(1) 0.005(1)
C(5) 0.039(2) 0.038(2) 0.048(2) -0.001(2) -0.004(2) 0.011(2)
C(6) 0.048(2) 0.036(2) 0.040(2) 0.004(2) -0.001(2) 0.001(1)
C(7) 0.046(2) 0.035(2) 0.037(2) 0.004(2) -0.002(2) 0.006(1)
C(8) 0.043(2) 0.039(2) 0.036(2) -0.003(2) 0.009(1) 0.001(2)
C(9) 0.035(2) 0.033(2) 0.043(2) 0.000(2) -0.004(1) 0.005(1)
C(10) 0.034(2) 0.034(2) 0.060(2) 0.005(2) -0.001(2) -0.003(2)
C(11) 0.044(2) 0.027(2) 0.056(2) 0.005(2) -0.001(2) -0.006(1)
C(12) 0.048(2) 0.040(2) 0.034(2) 0.002(2) 0.002(2) 0.001(1)
C(13) 0.032(2) 0.032(2) 0.044(2) 0.001(1) -0.007(1) -0.003(1)
C(14) 0.028(1) 0.044(2) 0.038(2) 0.006(1) -0.003(1) -0.005(1)
C(15) 0.047(2) 0.034(2) 0.049(2) -0.016(2) -0.011(2) 0.003(2)
C(16) 0.051(2) 0.022(2) 0.032(2) 0.001(2) -0.004(2) -0.012(1)
C(17) 0.042(2) 0.037(2) 0.030(1) -0.003(2) 0.000(1) -0.011(1)
C(18) 0.046(2) 0.036(2) 0.043(2) -0.002(1) -0.008(2) 0.002(1)
C(19) 0.041(2) 0.045(2) 0.054(2) -0.006(2) -0.010(2) -0.007(2)
B(1) 0.042(2) 0.039(2) 0.036(2) -0.003(1) 0.007(1) 0.000(2)

loop_
_atom_site_label
_atom_site_fract_x
_atom_site_fract_y
_atom_site_fract_z
_atom_site_U_iso_or_equiv
_atom_site_thermal_displace_type
_atom_site_calc_flag
_atom_site_occupancy
Rh(1) -0.36402(1) -0.20325(3) -0.43219(2) 0.03233(8) Uani d 1.00
P(1) -0.47350(5) -0.1978(1) -0.48107(7) 0.0325(2) Uani d 1.00
P(2) -0.36152(4) -0.38287(9) -0.56000(7) 0.0327(2) Uani d 1.00
F(1) -0.54449(10) -0.6289(2) -0.4638(2) 0.0457(6) Uani d 1.00
F(2) -0.6250(1) -0.4844(2) -0.5211(2) 0.0532(7) Uani d 1.00
F(3) -0.6409(1) -0.7135(2) -0.5346(2) 0.0486(6) Uani d 1.00
F(4) -0.5701(1) -0.6094(3) -0.6556(2) 0.0575(7) Uani d 1.00
C(1) -0.4861(2) -0.2965(4) -0.6155(3) 0.0369(9) Uani d 1.00
C(2) -0.4444(2) -0.4254(4) -0.6105(3) 0.0343(9) Uani d 1.00
C(3) -0.5214(2) -0.2899(4) -0.3724(3) 0.0404(10) Uani d 1.00
C(4) -0.5188(2) -0.0358(4) -0.5046(3) 0.0345(9) Uani d 1.00
C(5) -0.5865(2) -0.0610(4) -0.5570(3) 0.042(1) Uani d 1.00
C(6) -0.5245(2) 0.0380(4) -0.3867(3) 0.042(1) Uani d 1.00
C(7) -0.4776(2) 0.0520(4) -0.5901(3) 0.039(1) Uani d 1.00
C(8) -0.3187(2) -0.3395(4) -0.6929(3) 0.039(1) Uani d 1.00
C(9) -0.3270(2) -0.5494(4) -0.5147(3) 0.0367(8) Uani d 1.00
C(10) -0.2518(2) -0.5382(4) -0.5082(3) 0.043(1) Uani d 1.00
C(11) -0.3458(2) -0.6656(4) -0.5983(3) 0.042(1) Uani d 1.00
C(12) -0.3539(2) -0.5838(4) -0.3920(3) 0.041(1) Uani d 1.00
C(13) -0.2770(2) -0.2368(4) -0.3242(3) 0.0363(10) Uani d 1.00
C(14) -0.2590(2) -0.1525(4) -0.4133(3) 0.0365(8) Uani d 1.00
C(15) -0.2689(2) -0.0053(4) -0.3733(3) 0.0432(9) Uani d 1.00
C(16) -0.3441(2) 0.0023(4) -0.3615(3) 0.0349(8) Uani d 1.00
C(17) -0.3614(2) -0.0793(4) -0.2711(3) 0.0361(9) Uani d 1.00
C(18) -0.2973(2) -0.1403(4) -0.2218(3) 0.042(1) Uani d 1.00
C(19) -0.2502(2) -0.0219(5) -0.2442(3) 0.046(1) Uani d 1.00
B(1) -0.5954(2) -0.6094(5) -0.5438(3) 0.0387(10) Uani d 1.00
H(1) -0.4735 -0.2440 -0.6851 0.0461 Uiso calc 1.00
H(2) -0.5317 -0.3200 -0.6284 0.0461 Uiso calc 1.00
H(3) -0.4634 -0.4902 -0.5562 0.0404 Uiso calc 1.00
H(4) -0.4412 -0.4722 -0.6841 0.0404 Uiso calc 1.00
H(5) -0.5652 -0.3068 -0.3989 0.0530 Uiso calc 1.00
H(6) -0.5256 -0.2361 -0.3013 0.0530 Uiso calc 1.00
H(7) -0.5021 -0.3741 -0.3516 0.0530 Uiso calc 1.00
H(8) -0.6102 0.0234 -0.5639 0.0533 Uiso calc 1.00
H(9) -0.6116 -0.1176 -0.5034 0.0533 Uiso calc 1.00
H(10) -0.5840 -0.1040 -0.6283 0.0533 Uiso calc 1.00
H(11) -0.4831 0.0539 -0.3556 0.0495 Uiso calc 1.00
H(12) -0.5492 -0.0181 -0.3324 0.0495 Uiso calc 1.00
H(13) -0.5478 0.1225 -0.3937 0.0495 Uiso calc 1.00
H(14) -0.4717 0.0016 -0.6614 0.0458 Uiso calc 1.00
H(15) -0.4353 0.0638 -0.5559 0.0458 Uiso calc 1.00
H(16) -0.4967 0.1355 -0.6054 0.0458 Uiso calc 1.00
H(17) -0.3187 -0.4126 -0.7481 0.0458 Uiso calc 1.00
H(18) -0.2755 -0.3103 -0.6804 0.0458 Uiso calc 1.00
H(19) -0.3412 -0.2629 -0.7333 0.0458 Uiso calc 1.00
H(20) -0.2335 -0.6234 -0.4769 0.0537 Uiso calc 1.00
H(21) -0.2398 -0.4690 -0.4513 0.0537 Uiso calc 1.00
H(22) -0.2312 -0.5193 -0.5780 0.0537 Uiso calc 1.00
H(23) -0.3935 -0.6712 -0.6009 0.0492 Uiso calc 1.00
H(24) -0.3293 -0.7473 -0.5716 0.0492 Uiso calc 1.00
H(25) -0.3314 -0.6456 -0.6746 0.0492 Uiso calc 1.00
H(26) -0.4008 -0.5911 -0.3938 0.0486 Uiso calc 1.00
H(27) -0.3427 -0.5123 -0.3399 0.0486 Uiso calc 1.00
H(28) -0.3364 -0.6668 -0.3652 0.0486 Uiso calc 1.00
H(29) -0.2589 -0.3287 -0.3101 0.0453 Uiso calc 1.00
H(30) -0.2265 -0.1778 -0.4707 0.0493 Uiso calc 1.00
H(31) -0.2487 0.0648 -0.4219 0.0572 Uiso calc 1.00
H(32) -0.3686 0.0794 -0.3821 0.0371 Uiso calc 1.00
H(33) -0.3985 -0.0620 -0.2235 0.0437 Uiso calc 1.00
H(34) -0.2968 -0.1786 -0.1491 0.0564 Uiso calc 1.00
H(35) -0.2578 0.0596 -0.1955 0.0605 Uiso calc 1.00
H(36) -0.2026 -0.0404 -0.2302 0.0605 Uiso calc 1.00

loop_
_atom_type_symbol
_atom_type_oxidation_number
_atom_type_number_in_cell
_atom_type_scat_dispersion_real
_atom_type_scat_dispersion_imag
_atom_type_scat_source
C 0 76 0.003 0.002
;International Tables for Crystallography
(1992, Vol. C, Tables 4.2.6.8 and 6.1.1.1)
;
H 0 144 0.000 0.000
;International Tables for Crystallography
(1992, Vol. C, Table 6.1.1.2)
;
P 0 8 0.102 0.094
;International Tables for Crystallography
(1992, Vol. C, Tables 4.2.6.8 and 6.1.1.1)
;
Rh 0 4 -1.118 0.919
;International Tables for Crystallography
(1992, Vol. C, Tables 4.2.6.8 and 6.1.1.1)
;
B 0 4 0.001 0.001
;International Tables for Crystallography
(1992, Vol. C, Tables 4.2.6.8 and 6.1.1.1)
;
F 0 16 0.017 0.010
;International Tables for Crystallography
(1992, Vol. C, Tables 4.2.6.8 and 6.1.1.1)
;

loop_
_geom_angle_atom_site_label_1
_geom_angle_atom_site_label_2
_geom_angle_atom_site_label_3
_geom_angle
_geom_angle_site_symmetry_1
_geom_angle_site_symmetry_2
_geom_angle_site_symmetry_3
_geom_angle_publ_flag
P(1) Rh(1) P(2) 83.32(4) 1_555 1_555 1_555 yes
P(1) Rh(1) C(13) 158.0(1) 1_555 1_555 1_555 yes
P(1) Rh(1) C(14) 163.5(1) 1_555 1_555 1_555 yes
P(1) Rh(1) C(16) 104.3(1) 1_555 1_555 1_555 yes
P(1) Rh(1) C(17) 102.4(1) 1_555 1_555 1_555 yes
P(2) Rh(1) C(13) 103.2(1) 1_555 1_555 1_555 yes
P(2) Rh(1) C(14) 102.3(1) 1_555 1_555 1_555 yes
P(2) Rh(1) C(16) 158.6(1) 1_555 1_555 1_555 yes
P(2) Rh(1) C(17) 162.9(1) 1_555 1_555 1_555 yes
C(13) Rh(1) C(14) 36.1(1) 1_555 1_555 1_555 yes
C(13) Rh(1) C(16) 77.2(2) 1_555 1_555 1_555 yes
C(13) Rh(1) C(17) 65.8(2) 1_555 1_555 1_555 yes
C(14) Rh(1) C(16) 65.2(2) 1_555 1_555 1_555 yes
C(14) Rh(1) C(17) 76.8(2) 1_555 1_555 1_555 yes
C(16) Rh(1) C(17) 35.7(2) 1_555 1_555 1_555 yes
Rh(1) P(1) C(1) 109.1(1) 1_555 1_555 1_555 yes
Rh(1) P(1) C(3) 110.0(1) 1_555 1_555 1_555 yes
Rh(1) P(1) C(4) 122.6(2) 1_555 1_555 1_555 yes
C(1) P(1) C(3) 103.8(2) 1_555 1_555 1_555 yes
C(1) P(1) C(4) 104.9(2) 1_555 1_555 1_555 yes
C(3) P(1) C(4) 104.7(2) 1_555 1_555 1_555 yes
Rh(1) P(2) C(2) 110.8(1) 1_555 1_555 1_555 yes
Rh(1) P(2) C(8) 111.7(1) 1_555 1_555 1_555 yes
Rh(1) P(2) C(9) 120.3(1) 1_555 1_555 1_555 yes
C(2) P(2) C(8) 103.5(2) 1_555 1_555 1_555 yes
C(2) P(2) C(9) 103.9(2) 1_555 1_555 1_555 yes
C(8) P(2) C(9) 105.0(2) 1_555 1_555 1_555 yes
P(1) C(1) C(2) 109.0(3) 1_555 1_555 1_555 yes
P(1) C(1) H(1) 111.8(4) 1_555 1_555 1_555 no
P(1) C(1) H(2) 112.7(3) 1_555 1_555 1_555 no
C(2) C(1) H(1) 108.5(4) 1_555 1_555 1_555 no
C(2) C(1) H(2) 110.2(4) 1_555 1_555 1_555 no
H(1) C(1) H(2) 104.5(3) 1_555 1_555 1_555 no
P(2) C(2) C(1) 109.8(3) 1_555 1_555 1_555 yes
P(2) C(2) H(3) 108.3(3) 1_555 1_555 1_555 no
P(2) C(2) H(4) 108.8(3) 1_555 1_555 1_555 no
C(1) C(2) H(3) 110.1(4) 1_555 1_555 1_555 no
C(1) C(2) H(4) 113.6(4) 1_555 1_555 1_555 no
H(3) C(2) H(4) 106.2(4) 1_555 1_555 1_555 no
P(1) C(3) H(5) 111.6(3) 1_555 1_555 1_555 no
P(1) C(3) H(6) 110.6(4) 1_555 1_555 1_555 no
P(1) C(3) H(7) 112.4(3) 1_555 1_555 1_555 no
H(5) C(3) H(6) 106.0(4) 1_555 1_555 1_555 no
H(5) C(3) H(7) 108.6(5) 1_555 1_555 1_555 no
H(6) C(3) H(7) 107.2(4) 1_555 1_555 1_555 no
P(1) C(4) C(5) 111.8(3) 1_555 1_555 1_555 yes
P(1) C(4) C(6) 108.1(3) 1_555 1_555 1_555 yes
P(1) C(4) C(7) 107.1(3) 1_555 1_555 1_555 yes
C(5) C(4) C(6) 110.8(4) 1_555 1_555 1_555 yes
C(5) C(4) C(7) 109.3(3) 1_555 1_555 1_555 yes
C(6) C(4) C(7) 109.7(4) 1_555 1_555 1_555 yes
C(4) C(5) H(8) 110.5(4) 1_555 1_555 1_555 no
C(4) C(5) H(9) 108.6(4) 1_555 1_555 1_555 no
C(4) C(5) H(10) 111.9(4) 1_555 1_555 1_555 no
H(8) C(5) H(9) 106.0(4) 1_555 1_555 1_555 no
H(8) C(5) H(10) 110.4(4) 1_555 1_555 1_555 no
H(9) C(5) H(10) 109.2(4) 1_555 1_555 1_555 no
C(4) C(6) H(11) 110.3(4) 1_555 1_555 1_555 no
C(4) C(6) H(12) 109.7(4) 1_555 1_555 1_555 no
C(4) C(6) H(13) 111.7(4) 1_555 1_555 1_555 no
H(11) C(6) H(12) 108.7(4) 1_555 1_555 1_555 no
H(11) C(6) H(13) 109.8(5) 1_555 1_555 1_555 no
H(12) C(6) H(13) 106.5(4) 1_555 1_555 1_555 no
C(4) C(7) H(14) 108.7(4) 1_555 1_555 1_555 no
C(4) C(7) H(15) 107.3(3) 1_555 1_555 1_555 no
C(4) C(7) H(16) 112.3(4) 1_555 1_555 1_555 no
H(14) C(7) H(15) 107.4(4) 1_555 1_555 1_555 no
H(14) C(7) H(16) 110.2(4) 1_555 1_555 1_555 no
H(15) C(7) H(16) 110.7(5) 1_555 1_555 1_555 no
P(2) C(8) H(17) 112.5(3) 1_555 1_555 1_555 no
P(2) C(8) H(18) 113.4(3) 1_555 1_555 1_555 no
P(2) C(8) H(19) 110.3(3) 1_555 1_555 1_555 no
H(17) C(8) H(18) 109.3(4) 1_555 1_555 1_555 no
H(17) C(8) H(19) 104.8(4) 1_555 1_555 1_555 no
H(18) C(8) H(19) 106.1(4) 1_555 1_555 1_555 no
P(2) C(9) C(10) 109.3(3) 1_555 1_555 1_555 yes
P(2) C(9) C(11) 112.4(3) 1_555 1_555 1_555 yes
P(2) C(9) C(12) 108.2(3) 1_555 1_555 1_555 yes
C(10) C(9) C(11) 109.4(4) 1_555 1_555 1_555 yes
C(10) C(9) C(12) 109.0(3) 1_555 1_555 1_555 yes
C(11) C(9) C(12) 108.6(4) 1_555 1_555 1_555 yes
C(9) C(10) H(20) 109.7(4) 1_555 1_555 1_555 no
C(9) C(10) H(21) 109.5(4) 1_555 1_555 1_555 no
C(9) C(10) H(22) 115.2(4) 1_555 1_555 1_555 no
H(20) C(10) H(21) 104.4(4) 1_555 1_555 1_555 no
H(20) C(10) H(22) 108.3(5) 1_555 1_555 1_555 no
H(21) C(10) H(22) 109.2(5) 1_555 1_555 1_555 no
C(9) C(11) H(23) 108.0(4) 1_555 1_555 1_555 no
C(9) C(11) H(24) 110.1(4) 1_555 1_555 1_555 no
C(9) C(11) H(25) 110.4(4) 1_555 1_555 1_555 no
H(23) C(11) H(24) 109.1(5) 1_555 1_555 1_555 no
H(23) C(11) H(25) 107.1(4) 1_555 1_555 1_555 no
H(24) C(11) H(25) 112.0(4) 1_555 1_555 1_555 no
C(9) C(12) H(26) 110.5(4) 1_555 1_555 1_555 no
C(9) C(12) H(27) 109.1(4) 1_555 1_555 1_555 no
C(9) C(12) H(28) 110.5(4) 1_555 1_555 1_555 no
H(26) C(12) H(27) 108.1(4) 1_555 1_555 1_555 no
H(26) C(12) H(28) 108.9(5) 1_555 1_555 1_555 no
H(27) C(12) H(28) 109.9(4) 1_555 1_555 1_555 no
Rh(1) C(13) C(14) 72.7(2) 1_555 1_555 1_555 yes
Rh(1) C(13) C(18) 96.8(3) 1_555 1_555 1_555 yes
Rh(1) C(13) H(29) 122.2(3) 1_555 1_555 1_555 no
C(14) C(13) C(18) 105.6(4) 1_555 1_555 1_555 yes
C(14) C(13) H(29) 125.0(4) 1_555 1_555 1_555 no
C(18) C(13) H(29) 121.9(4) 1_555 1_555 1_555 no
Rh(1) C(14) C(13) 71.2(2) 1_555 1_555 1_555 yes
Rh(1) C(14) C(15) 96.5(3) 1_555 1_555 1_555 yes
Rh(1) C(14) H(30) 122.8(3) 1_555 1_555 1_555 no
C(13) C(14) C(15) 108.0(3) 1_555 1_555 1_555 yes
C(13) C(14) H(30) 122.7(4) 1_555 1_555 1_555 no
C(15) C(14) H(30) 122.5(4) 1_555 1_555 1_555 no
C(14) C(15) C(16) 101.8(3) 1_555 1_555 1_555 yes
C(14) C(15) C(19) 99.0(4) 1_555 1_555 1_555 yes
C(14) C(15) H(31) 115.8(4) 1_555 1_555 1_555 no
C(16) C(15) C(19) 99.7(4) 1_555 1_555 1_555 yes
C(16) C(15) H(31) 116.0(4) 1_555 1_555 1_555 no
C(19) C(15) H(31) 121.2(4) 1_555 1_555 1_555 no
Rh(1) C(16) C(15) 96.2(3) 1_555 1_555 1_555 yes
Rh(1) C(16) C(17) 72.3(2) 1_555 1_555 1_555 yes
Rh(1) C(16) H(32) 123.0(3) 1_555 1_555 1_555 no
C(15) C(16) C(17) 107.3(4) 1_555 1_555 1_555 yes
C(15) C(16) H(32) 123.2(4) 1_555 1_555 1_555 no
C(17) C(16) H(32) 121.9(4) 1_555 1_555 1_555 no
Rh(1) C(17) C(16) 71.9(2) 1_555 1_555 1_555 yes
Rh(1) C(17) C(18) 96.6(3) 1_555 1_555 1_555 yes
Rh(1) C(17) H(33) 124.0(3) 1_555 1_555 1_555 no
C(16) C(17) C(18) 106.6(4) 1_555 1_555 1_555 yes
C(16) C(17) H(33) 122.9(4) 1_555 1_555 1_555 no
C(18) C(17) H(33) 122.4(4) 1_555 1_555 1_555 no
C(13) C(18) C(17) 100.6(3) 1_555 1_555 1_555 yes
C(13) C(18) C(19) 99.5(4) 1_555 1_555 1_555 yes
C(13) C(18) H(34) 115.7(4) 1_555 1_555 1_555 no
C(17) C(18) C(19) 100.3(4) 1_555 1_555 1_555 yes
C(17) C(18) H(34) 120.1(4) 1_555 1_555 1_555 no
C(19) C(18) H(34) 117.2(4) 1_555 1_555 1_555 no
C(15) C(19) C(18) 94.9(3) 1_555 1_555 1_555 yes
C(15) C(19) H(35) 114.8(5) 1_555 1_555 1_555 no
C(15) C(19) H(36) 114.5(4) 1_555 1_555 1_555 no
C(18) C(19) H(35) 114.7(4) 1_555 1_555 1_555 no
C(18) C(19) H(36) 116.6(5) 1_555 1_555 1_555 no
H(35) C(19) H(36) 102.1(4) 1_555 1_555 1_555 no
F(1) B(1) F(2) 108.6(4) 1_555 1_555 1_555 yes
F(1) B(1) F(3) 110.4(4) 1_555 1_555 1_555 yes
F(1) B(1) F(4) 109.3(4) 1_555 1_555 1_555 yes
F(2) B(1) F(3) 110.0(4) 1_555 1_555 1_555 yes
F(2) B(1) F(4) 109.7(4) 1_555 1_555 1_555 yes
F(3) B(1) F(4) 108.8(4) 1_555 1_555 1_555 yes

loop_
_geom_bond_atom_site_label_1
_geom_bond_atom_site_label_2
_geom_bond_distance
_geom_bond_site_symmetry_1
_geom_bond_site_symmetry_2
_geom_bond_publ_flag
Rh(1) P(1) 2.314(1) 1_555 1_555 yes
Rh(1) P(2) 2.299(1) 1_555 1_555 yes
Rh(1) C(13) 2.200(4) 1_555 1_555 yes
Rh(1) C(14) 2.220(4) 1_555 1_555 yes
Rh(1) C(16) 2.216(4) 1_555 1_555 yes
Rh(1) C(17) 2.220(4) 1_555 1_555 yes
P(1) C(1) 1.845(4) 1_555 1_555 yes
P(1) C(3) 1.830(4) 1_555 1_555 yes
P(1) C(4) 1.863(5) 1_555 1_555 yes
P(2) C(2) 1.844(4) 1_555 1_555 yes
P(2) C(8) 1.815(4) 1_555 1_555 yes
P(2) C(9) 1.858(4) 1_555 1_555 yes
F(1) B(1) 1.406(5) 1_555 1_555 yes
F(2) B(1) 1.394(6) 1_555 1_555 yes
F(3) B(1) 1.388(6) 1_555 1_555 yes
F(4) B(1) 1.388(5) 1_555 1_555 yes
C(1) C(2) 1.529(6) 1_555 1_555 yes
C(4) C(5) 1.532(6) 1_555 1_555 yes
C(4) C(6) 1.544(6) 1_555 1_555 yes
C(4) C(7) 1.559(6) 1_555 1_555 yes
C(9) C(10) 1.547(6) 1_555 1_555 yes
C(9) C(11) 1.542(6) 1_555 1_555 yes
C(9) C(12) 1.555(6) 1_555 1_555 yes
C(13) C(14) 1.370(6) 1_555 1_555 yes
C(13) C(18) 1.569(6) 1_555 1_555 yes
C(14) C(15) 1.532(6) 1_555 1_555 yes
C(15) C(16) 1.548(7) 1_555 1_555 yes
C(15) C(19) 1.544(6) 1_555 1_555 yes
C(16) C(17) 1.361(6) 1_555 1_555 yes
C(17) C(18) 1.551(6) 1_555 1_555 yes
C(18) C(19) 1.534(7) 1_555 1_555 yes

loop_
_geom_contact_atom_site_label_1
_geom_contact_atom_site_label_2
_geom_contact_distance
_geom_contact_site_symmetry_1
_geom_contact_site_symmetry_2
F(1) C(2) 3.326(5) 1_555 1_555
F(1) C(17) 3.358(5) 1_555 4_444
F(1) C(6) 3.416(5) 1_555 1_545
F(1) C(3) 3.525(6) 1_555 1_555
F(2) C(14) 3.151(5) 1_555 3_444
F(2) C(15) 3.194(6) 1_555 3_444
F(2) C(3) 3.331(5) 1_555 1_555
F(2) C(17) 3.503(4) 1_555 4_444
F(2) C(1) 3.564(5) 1_555 1_555
F(2) C(18) 3.565(5) 1_555 4_444
F(3) C(18) 3.294(5) 1_555 4_444
F(3) C(10) 3.372(6) 1_555 3_434
F(3) C(8) 3.473(5) 1_555 4_443
F(3) C(15) 3.555(5) 1_555 3_444
F(4) C(2) 3.190(5) 1_555 1_555
F(4) C(1) 3.413(5) 1_555 4_443
F(4) C(7) 3.470(5) 1_555 4_443
F(4) C(1) 3.554(6) 1_555 1_555
C(3) C(6) 3.557(6) 1_555 4_444
